data_4069387
loop_
_publ_author_name
'Lin, Bo-Lin'
'Bhattacharyya, Koyel X.'
'Labinger, Jay A.'
'Bercaw, John E.'

_publ_section_title
;
 Competitive Benzene C&#x2212;H Bond Activation versus Olefin Insertion in
 a (Monomethyl)palladium(II) \b-Diketiminate Complex
;
_journal_issue 15
_journal_name_full Organometallics
_journal_page_first 4400
_journal_paper_doi 10.1021/om900171d
_journal_volume 28
_journal_year 2009
_chemical_formula_moiety 'C24 H31 N3 Pd'
_chemical_formula_sum 'C24 H31 N3 Pd'
_chemical_formula_weight 467.92
_chemical_name_systematic
; 
 ? 
;
_space_group_IT_number 2
_symmetry_cell_setting triclinic
_symmetry_space_group_name_Hall '-P 1'
_symmetry_space_group_name_H-M 'P -1'
_atom_sites_solution_hydrogens geom
_atom_sites_solution_primary 'Patterson method'
_atom_sites_solution_secondary difmap
_audit_creation_method SHELXL-97
_cell_angle_alpha 72.0190(10)
_cell_angle_beta 86.2190(10)
_cell_angle_gamma 69.5370(10)
_cell_formula_units_Z 2
_cell_length_a 7.9947(2)
_cell_length_b 11.0299(3)
_cell_length_c 14.0889(4)
_cell_measurement_reflns_used 26590
_cell_measurement_temperature 100(2)
_cell_measurement_theta_max 49.62
_cell_measurement_theta_min 2.72
_cell_volume 1105.89(5)
_computing_cell_refinement 'Bruker SAINT v6.45A'
_computing_data_collection 'Bruker SMART v5.630'
_computing_data_reduction 'Bruker SAINT v6.45A'
_computing_molecular_graphics 'Bruker XP v5.1'
_computing_publication_material 'Bruker XCIF v6.12'
_computing_structure_refinement 'Bruker XL v6.12'
_computing_structure_solution 'Bruker XS v6.12'
_diffrn_ambient_temperature 100(2)
_diffrn_measured_fraction_theta_full 0.835
_diffrn_measured_fraction_theta_max 0.835
_diffrn_measurement_device_type 'Bruker SMART 1000'
_diffrn_measurement_method '\w scans at 7 \f settings'
_diffrn_radiation_monochromator graphite
_diffrn_radiation_source 'fine-focus sealed tube'
_diffrn_radiation_type MoK\a
_diffrn_radiation_wavelength 0.71073
_diffrn_reflns_av_R_equivalents 0.0610
_diffrn_reflns_av_sigmaI/netI 0.0543
_diffrn_reflns_limit_h_max 16
_diffrn_reflns_limit_h_min -15
_diffrn_reflns_limit_k_max 22
_diffrn_reflns_limit_k_min -22
_diffrn_reflns_limit_l_max 25
_diffrn_reflns_limit_l_min -29
_diffrn_reflns_number 44455
_diffrn_reflns_theta_full 49.65
_diffrn_reflns_theta_max 49.65
_diffrn_reflns_theta_min 1.52
_exptl_absorpt_coefficient_mu 0.853
_exptl_absorpt_correction_T_max 0.8088
_exptl_absorpt_correction_T_min 0.7840
_exptl_absorpt_correction_type none
_exptl_crystal_colour 'Pale yellow'
_exptl_crystal_density_diffrn 1.405
_exptl_crystal_density_meas 0
_exptl_crystal_density_method 'not measured'
_exptl_crystal_description Block
_exptl_crystal_F_000 484
_exptl_crystal_size_max 0.30
_exptl_crystal_size_mid 0.26
_exptl_crystal_size_min 0.26
_refine_diff_density_max 1.677
_refine_diff_density_min -0.800
_refine_diff_density_rms 0.112
_refine_ls_extinction_method none
_refine_ls_goodness_of_fit_ref 1.202
_refine_ls_hydrogen_treatment Riding
_refine_ls_matrix_type 'Full matrix'
_refine_ls_number_parameters 261
_refine_ls_number_reflns 19083
_refine_ls_number_restraints 0
_refine_ls_restrained_S_all 1.202
_refine_ls_R_factor_all 0.0409
_refine_ls_R_factor_gt 0.0301
_refine_ls_shift/su_max 0.003
_refine_ls_shift/su_mean 0.000
_refine_ls_structure_factor_coef Fsqd
_refine_ls_weighting_details w=1/s^2^(Fo^2^)
_refine_ls_weighting_scheme sigma
_refine_ls_wR_factor_gt 0.0673
_refine_ls_wR_factor_ref 0.0701
_reflns_number_gt 15817
_reflns_number_total 19083
_reflns_threshold_expression >2sigma(I)
_cod_data_source_file om900171d_si_002.cif
_cod_data_source_block lbl05
_cod_depositor_comments
;
The following automatic conversions were performed:

'_symmetry_cell_setting' value 'Triclinic' changed to 'triclinic'
according to /home/saulius/struct/CIF-dictionaries/cif_core.dic
dictionary named 'cif_core.dic' version 2.4.2 from
2011-04-26.

'_refine_ls_weighting_scheme' value 'Sigma' changed to
'sigma' according to
/home/saulius/struct/CIF-dictionaries/cif_core.dic dictionary named
'cif_core.dic' version 2.4.2 from 2011-04-26.

Automatic conversion script
Id: cif_fix_values 1715 2011-07-08 13:25:40Z adriana 

The following automatic conversions were performed:

'_atom_sites_solution_secondary' value 'Difference Fourier map' was
changed to 'difmap'.

'_atom_sites_solution_hydrogens' value 'Geometric positions' was
changed to 'geom'.

Automatic conversion script
Id: cif_fix_values 6452 2018-10-05 10:23:21Z andrius 
;
_cod_original_cell_volume 1105.90(5)
_cod_original_sg_symbol_H-M P-1
_cod_database_code 4069387

loop_
_symmetry_equiv_pos_as_xyz
'x, y, z'
'-x, -y, -z'

loop_
_atom_site_label
_atom_site_type_symbol
_atom_site_fract_x
_atom_site_fract_y
_atom_site_fract_z
_atom_site_U_iso_or_equiv
_atom_site_adp_type
_atom_site_occupancy
_atom_site_symmetry_multiplicity
_atom_site_calc_flag
_atom_site_refinement_flags
Pd1 Pd 0.794708(8) 0.940483(6) 0.720555(5) 0.01263(1) Uani 1 1 d .
N1 N 0.60302(10) 0.87934(7) 0.80082(5) 0.01325(10) Uani 1 1 d .
N2 N 0.64344(9) 1.14580(7) 0.70543(5) 0.01325(10) Uani 1 1 d .
N3 N 0.99104(11) 0.99563(8) 0.64320(6) 0.01755(13) Uani 1 1 d .
C1 C 0.43761(11) 0.96240(8) 0.80769(6) 0.01405(12) Uani 1 1 d .
C2 C 0.37388(11) 1.10438(9) 0.76658(7) 0.01515(12) Uani 1 1 d .
H2 H 0.2480 1.1481 0.7649 0.018 Uiso 1 1 calc R
C3 C 0.47410(11) 1.19004(8) 0.72742(6) 0.01361(12) Uani 1 1 d .
C4 C 0.30485(13) 0.90341(10) 0.86812(8) 0.02024(16) Uani 1 1 d .
H4A H 0.2828 0.8409 0.8381 0.030 Uiso 1 1 calc R
H4B H 0.1924 0.9771 0.8686 0.030 Uiso 1 1 calc R
H4C H 0.3535 0.8540 0.9368 0.030 Uiso 1 1 calc R
C5 C 0.37907(12) 1.33974(9) 0.71620(8) 0.01876(15) Uani 1 1 d .
H5A H 0.4180 1.3615 0.7715 0.028 Uiso 1 1 calc R
H5B H 0.2497 1.3595 0.7173 0.028 Uiso 1 1 calc R
H5C H 0.4083 1.3947 0.6527 0.028 Uiso 1 1 calc R
C6 C 0.64901(11) 0.74104(8) 0.86407(6) 0.01399(12) Uani 1 1 d .
C7 C 0.61078(12) 0.64457(9) 0.83226(7) 0.01743(14) Uani 1 1 d .
C8 C 0.65577(14) 0.51194(10) 0.89739(9) 0.02164(17) Uani 1 1 d .
H8 H 0.6285 0.4458 0.8776 0.026 Uiso 1 1 calc R
C9 C 0.73959(14) 0.47501(10) 0.99054(8) 0.02290(18) Uani 1 1 d .
H9 H 0.7702 0.3843 1.0335 0.027 Uiso 1 1 calc R
C10 C 0.77834(14) 0.57136(10) 1.02039(7) 0.02088(16) Uani 1 1 d .
H10 H 0.8362 0.5460 1.0839 0.025 Uiso 1 1 calc R
C11 C 0.73330(12) 0.70520(9) 0.95812(7) 0.01648(13) Uani 1 1 d .
C12 C 0.52229(16) 0.68152(12) 0.73119(9) 0.0256(2) Uani 1 1 d .
H12A H 0.5514 0.5997 0.7104 0.038 Uiso 1 1 calc R
H12B H 0.5654 0.7478 0.6825 0.038 Uiso 1 1 calc R
H12C H 0.3925 0.7210 0.7349 0.038 Uiso 1 1 calc R
C13 C 0.77630(16) 0.80943(11) 0.99066(8) 0.02370(18) Uani 1 1 d .
H13A H 0.8661 0.8377 0.9478 0.036 Uiso 1 1 calc R
H13B H 0.8232 0.7698 1.0602 0.036 Uiso 1 1 calc R
H13C H 0.6676 0.8886 0.9851 0.036 Uiso 1 1 calc R
C14 C 0.73288(11) 1.24241(8) 0.68021(6) 0.01382(12) Uani 1 1 d .
C15 C 0.73910(12) 1.31640(9) 0.57970(7) 0.01822(15) Uani 1 1 d .
C16 C 0.82213(13) 1.41409(10) 0.55840(8) 0.02281(18) Uani 1 1 d .
H16 H 0.8268 1.4654 0.4910 0.027 Uiso 1 1 calc R
C17 C 0.89751(13) 1.43697(11) 0.63414(8) 0.02320(18) Uani 1 1 d .
H17 H 0.9506 1.5052 0.6186 0.028 Uiso 1 1 calc R
C18 C 0.89530(12) 1.35973(10) 0.73311(8) 0.01887(15) Uani 1 1 d .
H18 H 0.9495 1.3741 0.7847 0.023 Uiso 1 1 calc R
C19 C 0.81429(11) 1.26154(8) 0.75693(6) 0.01425(12) Uani 1 1 d .
C20 C 0.65444(16) 1.29355(12) 0.49769(7) 0.0256(2) Uani 1 1 d .
H20A H 0.5242 1.3350 0.4976 0.038 Uiso 1 1 calc R
H20B H 0.6873 1.1957 0.5088 0.038 Uiso 1 1 calc R
H20C H 0.6967 1.3350 0.4332 0.038 Uiso 1 1 calc R
C21 C 0.80905(13) 1.17873(9) 0.86383(7) 0.01742(14) Uani 1 1 d .
H21A H 0.6848 1.2000 0.8837 0.026 Uiso 1 1 calc R
H21B H 0.8776 1.2005 0.9073 0.026 Uiso 1 1 calc R
H21C H 0.8613 1.0818 0.8700 0.026 Uiso 1 1 calc R
C22 C 1.09845(13) 1.03406(10) 0.60008(7) 0.01917(15) Uani 1 1 d .
C23 C 1.23031(17) 1.08740(14) 0.54441(9) 0.0278(2) Uani 1 1 d .
H23A H 1.2398 1.0733 0.4786 0.042 Uiso 1 1 calc R
H23B H 1.3466 1.0400 0.5810 0.042 Uiso 1 1 calc R
H23C H 1.1935 1.1848 0.5361 0.042 Uiso 1 1 calc R
C24 C 0.95155(14) 0.74335(10) 0.73343(8) 0.02237(18) Uani 1 1 d .
H24A H 1.0517 0.7427 0.6894 0.034 Uiso 1 1 calc R
H24B H 0.8801 0.6975 0.7144 0.034 Uiso 1 1 calc R
H24C H 0.9977 0.6958 0.8027 0.034 Uiso 1 1 calc R

loop_
_atom_site_aniso_label
_atom_site_aniso_U_11
_atom_site_aniso_U_22
_atom_site_aniso_U_33
_atom_site_aniso_U_23
_atom_site_aniso_U_13
_atom_site_aniso_U_12
Pd1 0.01175(2) 0.01369(2) 0.01061(2) -0.00380(1) 0.00068(1) -0.00214(2)
N1 0.0125(2) 0.0128(2) 0.0131(3) -0.00353(18) 0.00031(19) -0.00322(19)
N2 0.0116(2) 0.0140(2) 0.0124(2) -0.00328(18) 0.00009(18) -0.00301(19)
N3 0.0151(3) 0.0185(3) 0.0165(3) -0.0057(2) 0.0030(2) -0.0030(2)
C1 0.0125(3) 0.0158(3) 0.0136(3) -0.0047(2) 0.0004(2) -0.0044(2)
C2 0.0110(3) 0.0159(3) 0.0171(3) -0.0047(2) 0.0001(2) -0.0030(2)
C3 0.0117(3) 0.0140(3) 0.0134(3) -0.0036(2) -0.0013(2) -0.0025(2)
C4 0.0165(3) 0.0198(4) 0.0236(4) -0.0055(3) 0.0051(3) -0.0070(3)
C5 0.0125(3) 0.0146(3) 0.0252(4) -0.0039(3) 0.0002(3) -0.0018(2)
C6 0.0132(3) 0.0135(3) 0.0144(3) -0.0039(2) 0.0002(2) -0.0038(2)
C7 0.0148(3) 0.0172(3) 0.0213(4) -0.0084(3) 0.0003(3) -0.0045(2)
C8 0.0197(4) 0.0165(3) 0.0299(5) -0.0084(3) 0.0048(3) -0.0071(3)
C9 0.0214(4) 0.0156(3) 0.0262(4) -0.0013(3) 0.0054(3) -0.0051(3)
C10 0.0198(4) 0.0196(4) 0.0170(4) 0.0004(3) 0.0006(3) -0.0045(3)
C11 0.0166(3) 0.0172(3) 0.0138(3) -0.0030(2) -0.0003(2) -0.0049(2)
C12 0.0251(5) 0.0260(4) 0.0285(5) -0.0141(4) -0.0061(4) -0.0060(4)
C13 0.0309(5) 0.0244(4) 0.0175(4) -0.0063(3) -0.0054(3) -0.0105(4)
C14 0.0116(3) 0.0140(3) 0.0126(3) -0.0019(2) 0.0016(2) -0.0026(2)
C15 0.0160(3) 0.0191(3) 0.0126(3) -0.0002(2) 0.0021(2) -0.0020(3)
C16 0.0184(4) 0.0223(4) 0.0192(4) 0.0024(3) 0.0059(3) -0.0054(3)
C17 0.0159(3) 0.0208(4) 0.0281(5) 0.0001(3) 0.0057(3) -0.0081(3)
C18 0.0126(3) 0.0196(3) 0.0233(4) -0.0036(3) 0.0022(3) -0.0069(3)
C19 0.0114(3) 0.0146(3) 0.0144(3) -0.0021(2) 0.0014(2) -0.0039(2)
C20 0.0289(5) 0.0292(5) 0.0129(4) -0.0031(3) -0.0014(3) -0.0056(4)
C21 0.0188(3) 0.0194(3) 0.0131(3) -0.0022(2) -0.0008(2) -0.0077(3)
C22 0.0179(4) 0.0236(4) 0.0161(3) -0.0075(3) 0.0040(3) -0.0066(3)
C23 0.0279(5) 0.0419(6) 0.0212(4) -0.0121(4) 0.0096(4) -0.0207(5)
C24 0.0193(4) 0.0176(4) 0.0258(4) -0.0066(3) 0.0066(3) -0.0022(3)

loop_
_atom_type_symbol
_atom_type_description
_atom_type_scat_dispersion_real
_atom_type_scat_dispersion_imag
_atom_type_scat_source
C C 0.0033 0.0016 'International Tables Vol C Tables 4.2.6.8 and 6.1.1.4'
H H 0.0000 0.0000 'International Tables Vol C Tables 4.2.6.8 and 6.1.1.4'
N N 0.0061 0.0033 'International Tables Vol C Tables 4.2.6.8 and 6.1.1.4'
Pd Pd -0.9988 1.0072 'International Tables Vol C Tables 4.2.6.8 and 6.1.1.4'

loop_
_geom_angle_atom_site_label_1
_geom_angle_atom_site_label_2
_geom_angle_atom_site_label_3
_geom_angle
_geom_angle_publ_flag
N3 Pd1 N1 178.19(3) yes
N3 Pd1 C24 87.01(4) yes
N1 Pd1 C24 91.41(4) yes
N3 Pd1 N2 90.54(3) yes
N1 Pd1 N2 91.03(3) yes
C24 Pd1 N2 177.45(4) yes
C1 N1 C6 116.01(7) ?
C1 N1 Pd1 124.39(6) ?
C6 N1 Pd1 119.23(5) ?
C3 N2 C14 116.66(7) ?
C3 N2 Pd1 124.45(6) ?
C14 N2 Pd1 118.53(5) ?
C22 N3 Pd1 176.10(8) ?
N1 C1 C2 125.72(8) ?
N1 C1 C4 119.28(7) ?
C2 C1 C4 114.95(7) ?
C1 C2 C3 127.84(8) ?
N2 C3 C2 123.68(8) ?
N2 C3 C5 120.14(8) ?
C2 C3 C5 116.10(8) ?
C7 C6 C11 121.00(8) ?
C7 C6 N1 120.62(8) ?
C11 C6 N1 118.38(8) ?
C8 C7 C6 118.28(9) ?
C8 C7 C12 120.28(9) ?
C6 C7 C12 121.44(8) ?
C9 C8 C7 121.31(10) ?
C10 C9 C8 119.66(9) ?
C9 C10 C11 120.74(9) ?
C10 C11 C6 118.99(9) ?
C10 C11 C13 120.58(9) ?
C6 C11 C13 120.43(8) ?
C19 C14 C15 120.93(8) ?
C19 C14 N2 118.97(7) ?
C15 C14 N2 120.11(8) ?
C16 C15 C14 118.32(9) ?
C16 C15 C20 121.01(9) ?
C14 C15 C20 120.65(9) ?
C17 C16 C15 121.08(9) ?
C16 C17 C18 119.88(9) ?
C19 C18 C17 120.53(10) ?
C18 C19 C14 119.18(8) ?
C18 C19 C21 120.96(8) ?
C14 C19 C21 119.84(8) ?
N3 C22 C23 178.08(11) ?

loop_
_geom_bond_atom_site_label_1
_geom_bond_atom_site_label_2
_geom_bond_distance
_geom_bond_publ_flag
Pd1 N3 2.0135(9) yes
Pd1 N1 2.0262(8) yes
Pd1 C24 2.0526(9) yes
Pd1 N2 2.1113(7) yes
N1 C1 1.3372(11) ?
N1 C6 1.4381(11) ?
N2 C3 1.3203(11) ?
N2 C14 1.4278(12) ?
N3 C22 1.1457(13) ?
C1 C2 1.4031(12) ?
C1 C4 1.5154(13) ?
C2 C3 1.4100(13) ?
C3 C5 1.5186(12) ?
C6 C7 1.4023(13) ?
C6 C11 1.4051(12) ?
C7 C8 1.3993(14) ?
C7 C12 1.5057(14) ?
C8 C9 1.3901(16) ?
C9 C10 1.3877(16) ?
C10 C11 1.3961(12) ?
C11 C13 1.5075(14) ?
C14 C19 1.4021(13) ?
C14 C15 1.4069(11) ?
C15 C16 1.4021(15) ?
C15 C20 1.5030(15) ?
C16 C17 1.3868(18) ?
C17 C18 1.3944(14) ?
C18 C19 1.3937(13) ?
C19 C21 1.5078(12) ?
C22 C23 1.4533(15) ?
